data_1530372
loop_
_publ_author_name
'Matvienko, E.N.'
'Yakubovich, O.V.'
'Simonov, M.A.'
'Ivashchenko, A.N.'
'Belov, N.V.'
'Mel'nikov, O.K.'

_publ_section_title
;
 The crystal structure of the synthetic Fe-cryolite Na3 Fe F6
;
_journal_name_full 'Doklady Akademii Nauk SSSR'
_journal_page_first 105
_journal_page_last 108
_journal_volume 257
_journal_year 1981
_chemical_formula_sum 'F6 Fe Na3'
_chemical_name_systematic 'Na3 (Fe F6)'
_space_group_IT_number 4
_symmetry_space_group_name_Hall 'P 2yb'
_symmetry_space_group_name_H-M 'P 1 21 1'
_cell_angle_alpha 90
_cell_angle_beta 90.42
_cell_angle_gamma 90
_cell_formula_units_Z 2
_cell_length_a 5.514
_cell_length_b 5.734
_cell_length_c 7.973
_cell_volume 252.078
_citation_journal_id_ASTM DANKAS
_cod_data_source_file Matvienko_DANKAS_1981_1042.cif
_cod_data_source_block F6Fe1Na3
_cod_original_cell_volume 252.0778
_cod_original_formula_sum 'F6 Fe1 Na3'
_cod_database_code 1530372

loop_
_symmetry_equiv_pos_as_xyz
x,y,z
-x,y+1/2,-z

loop_
_atom_site_label
_atom_site_type_symbol
_atom_site_fract_x
_atom_site_fract_y
_atom_site_fract_z
_atom_site_occupancy
_atom_site_U_iso_or_equiv
Fe1 Fe+3 0.2495 0.492 0.2508 1 0.0
Na3 Na+1 0.769 0.43 0.4981 1 0.0
F1 F-1 0.371 0.545 0.4767 1 0.0
F6 F-1 0.417 0.767 0.174 1 0.0
Na1 Na+1 0.753 0 0.2512 1 0.0
F3 F-1 0.086 0.206 0.3146 1 0.0
F4 F-1 0.14 0.432 0.0237 1 0.0
F5 F-1 0.955 0.657 0.2967 1 0.0
F2 F-1 0.529 0.305 0.1938 1 0.0
Na2 Na+1 0.739 0.544 0.0007 1 0.0
